data_2009115
loop_
_publ_author_name
'Brunskill, Andrew P. J.'
'Lalancette, Roger A.'
'Thompson, Hugh W.'

_publ_section_title
;
 (+-)-3-Benzoylbicyclo[2.2.1]heptane-2-carboxylic acid: structures and
 hydrogen-bonding patterns of the di-<i>endo</i> and the
 2-<i>endo</i>-3-<i>exo</i> isomers
;
_journal_issue 11
_journal_name_full 'Acta Crystallographica Section C'
_journal_page_first 1905
_journal_page_last 1908
_journal_paper_doi 10.1107/S0108270199009245
_journal_volume 55
_journal_year 1999
_chemical_formula_sum 'C15 H16 O3'
_chemical_formula_weight 244.28
_chemical_melting_point 451
_chemical_name_systematic
;
(+-)-endo3-Benzoylbicyclo[2.2.1]heptane-endo2-carboxylic acid
;
_space_group_IT_number 14
_symmetry_cell_setting monoclinic
_symmetry_space_group_name_Hall '-P 2ybc'
_symmetry_space_group_name_H-M 'P 1 21/c 1'
_audit_creation_method SHELXL97
_cell_angle_alpha 90.00
_cell_angle_beta 99.580(10)
_cell_angle_gamma 90.00
_cell_formula_units_Z 4
_cell_length_a 9.866(2)
_cell_length_b 6.010(3)
_cell_length_c 21.697(5)
_cell_measurement_reflns_used 25
_cell_measurement_temperature 293(2)
_cell_measurement_theta_max 14.83
_cell_measurement_theta_min 3.07
_cell_volume 1268.6(7)
_computing_cell_refinement 'XSCANS (Siemens, 1996)'
_computing_data_collection 'XSCANS (Siemens, 1996)'
_computing_data_reduction 'XSCANS (Siemens, 1996)'
_computing_molecular_graphics 'SHELXL97 (Sheldrick, 1997)'
_computing_publication_material 'SHELXL97 (Sheldrick, 1997)'
_computing_structure_refinement 'SHELXL97 (Sheldrick, 1997)'
_computing_structure_solution 'SHELXS97 (Sheldrick, 1997)'
_diffrn_ambient_temperature 293(2)
_diffrn_measured_fraction_theta_full 0.996
_diffrn_measured_fraction_theta_max 0.996
_diffrn_measurement_device 'Siemens P4'
_diffrn_measurement_method 2\q/\q
_diffrn_radiation_monochromator graphite
_diffrn_radiation_source 'normal-focus sealed tube'
_diffrn_radiation_type MoK\a
_diffrn_radiation_wavelength 0.71073
_diffrn_reflns_av_R_equivalents 0.035
_diffrn_reflns_av_sigmaI/netI 0.062
_diffrn_reflns_limit_h_max 11
_diffrn_reflns_limit_h_min -1
_diffrn_reflns_limit_k_max 7
_diffrn_reflns_limit_k_min -1
_diffrn_reflns_limit_l_max 25
_diffrn_reflns_limit_l_min -25
_diffrn_reflns_number 3188
_diffrn_reflns_theta_full 25.00
_diffrn_reflns_theta_max 25.00
_diffrn_reflns_theta_min 2.09
_diffrn_standards_decay_% 'No decay. Variation < 1'
_diffrn_standards_interval_count 97
_diffrn_standards_number 3
_exptl_absorpt_coefficient_mu 0.088
_exptl_absorpt_correction_type none
_exptl_crystal_colour Colourless
_exptl_crystal_density_diffrn 1.279
_exptl_crystal_density_method 'not measured'
_exptl_crystal_description Tablet
_exptl_crystal_F_000 520
_exptl_crystal_size_max 0.50
_exptl_crystal_size_mid 0.40
_exptl_crystal_size_min 0.22
_refine_diff_density_max 0.16
_refine_diff_density_min -0.14
_refine_ls_extinction_coef 0.0049(10)
_refine_ls_extinction_method SHELXL
_refine_ls_goodness_of_fit_ref 1.06
_refine_ls_hydrogen_treatment 'For hydrogen treatment see text'
_refine_ls_matrix_type full
_refine_ls_number_parameters 170
_refine_ls_number_reflns 2228
_refine_ls_number_restraints 0
_refine_ls_restrained_S_all 1.06
_refine_ls_R_factor_all 0.106
_refine_ls_R_factor_gt 0.052
_refine_ls_shift/su_max 0.00
_refine_ls_shift/su_mean 0.00
_refine_ls_structure_factor_coef Fsqd
_refine_ls_weighting_details 'calc w=1/[\s^2^(Fo^2^)+(0.0264P)^2^+0.4905P] where P=(Fo^2^+2Fc^2^)/3'
_refine_ls_weighting_scheme calc
_refine_ls_wR_factor_ref 0.122
_reflns_number_gt 1315
_reflns_number_total 2232
_reflns_threshold_expression I>2\s(I)
_cod_data_source_file fg1565.cif
_cod_data_source_block I
_cod_depositor_comments
;
The following automatic conversions were performed:
'_symmetry_cell_setting' value 'Monoclinic' changed to 'monoclinic'
according to '/home/saulius/struct/CIF-dictionaries/cif_core.dic'
dictionary named 'cif_core.dic' version 2.4.1 from 2010-06-29.

Automatic conversion script
Id: cif_fix_enum 1527 2010-12-29 10:47:43Z saulius 

The following automatic conversions were performed:

'_symmetry_cell_setting' value 'Monoclinic' changed to 'monoclinic'
according to /home/saulius/struct/CIF-dictionaries/cif_core.dic
dictionary named 'cif_core.dic' version 2.4.1 from 2010-06-29.

Automatic conversion script
Id: cif_fix_values 1715 2011-07-08 13:25:40Z adriana 
;
_cod_original_sg_symbol_H-M 'P 21/c'
_cod_database_code 2009115

loop_
_symmetry_equiv_pos_as_xyz
'x, y, z'
'-x, y+1/2, -z+1/2'
'-x, -y, -z'
'x, -y-1/2, z-1/2'

loop_
_atom_site_label
_atom_site_fract_x
_atom_site_fract_y
_atom_site_fract_z
_atom_site_U_iso_or_equiv
_atom_site_adp_type
_atom_site_calc_flag
_atom_site_refinement_flags
_atom_site_occupancy
_atom_site_disorder_assembly
_atom_site_disorder_group
_atom_site_type_symbol
O1 .2954(2) .5079(3) .85762(9) .0598(6) Uani d . 1 . . O
O2 .3405(2) .4078(4) 1.00062(9) .0641(6) Uani d . 1 . . O
O3 .4966(2) .2743(4) .94631(9) .0661(7) Uani d . 1 . . O
H3 .550(3) .393(6) .9648(15) .080 Uiso d . 1 . . H
C1 .1346(3) .0838(5) .94577(14) .0530(8) Uani d . 1 . . C
C2 .2777(3) .1079(5) .92746(12) .0467(7) Uani d . 1 . . C
C3 .2468(3) .1202(5) .85414(11) .0451(7) Uani d . 1 . . C
C4 .0892(3) .0716(5) .84119(14) .0564(8) Uani d . 1 . . C
C5 .0093(3) .2761(6) .85661(14) .0639(9) Uani d . 1 . . C
C6 .0475(3) .2906(5) .92868(14) .0613(9) Uani d . 1 . . C
C7 .0724(3) -.0832(5) .89547(15) .0639(9) Uani d . 1 . . C
C8 .3721(3) .2821(5) .96061(12) .0513(8) Uani d . 1 . . C
C9 .2831(3) .3377(5) .82634(12) .0433(7) Uani d . 1 . . C
C10 .3035(3) .3467(5) .75936(11) .0409(7) Uani d . 1 . . C
C11 .2716(3) .1720(5) .71790(12) .0526(8) Uani d . 1 . . C
C12 .2948(3) .1896(6) .65650(13) .0641(9) Uani d . 1 . . C
C13 .3508(3) .3799(6) .63697(14) .0622(9) Uani d . 1 . . C
C14 .3831(3) .5567(6) .67777(13) .0585(8) Uani d . 1 . . C
C15 .3593(3) .5395(5) .73857(12) .0494(8) Uani d . 1 . . C
H1A .1358 .0320 .9887 .053(4) Uiso calc R 1 . . H
H2A .3241 -.0349 .9376 .053(4) Uiso calc R 1 . . H
H3A .2954 -.0010 .8369 .053(4) Uiso calc R 1 . . H
H4A .0562 .0084 .7998 .053(4) Uiso calc R 1 . . H
H5A -.0888 .2557 .8437 .072(4) Uiso calc R 1 . . H
H5B .0382 .4085 .8368 .072(4) Uiso calc R 1 . . H
H6A .0995 .4247 .9413 .072(4) Uiso calc R 1 . . H
H6B -.0342 .2885 .9482 .072(4) Uiso calc R 1 . . H
H7A .1259 -.2188 .8959 .072(4) Uiso calc R 1 . . H
H7B -.0229 -.1180 .8971 .072(4) Uiso calc R 1 . . H
H11A .2344 .0418 .7312 .060(4) Uiso calc R 1 . . H
H12A .2722 .0721 .6288 .060(4) Uiso calc R 1 . . H
H13A .3672 .3907 .5961 .060(4) Uiso calc R 1 . . H
H14A .4206 .6863 .6643 .060(4) Uiso calc R 1 . . H
H15B .3809 .6584 .7659 .060(4) Uiso calc R 1 . . H

loop_
_atom_site_aniso_label
_atom_site_aniso_U_11
_atom_site_aniso_U_22
_atom_site_aniso_U_33
_atom_site_aniso_U_12
_atom_site_aniso_U_13
_atom_site_aniso_U_23
O1 .0881(16) .0432(13) .0520(12) -.0132(12) .0230(11) -.0107(10)
O2 .0623(13) .0895(17) .0439(11) -.0138(13) .0185(10) -.0183(12)
O3 .0476(13) .0882(19) .0633(13) -.0068(13) .0118(10) -.0236(13)
C1 .0585(18) .0517(19) .0522(17) -.0097(17) .0191(14) .0054(15)
C2 .0508(17) .0424(18) .0472(15) .0020(15) .0091(13) .0057(14)
C3 .0490(17) .0432(18) .0438(15) -.0041(15) .0093(13) -.0064(13)
C4 .0543(18) .057(2) .0564(17) -.0139(17) .0040(15) -.0089(16)
C5 .0432(17) .065(2) .082(2) -.0025(17) .0061(16) .0070(19)
C6 .0557(19) .055(2) .079(2) -.0012(17) .0277(17) -.0013(18)
C7 .058(2) .0492(19) .088(2) -.0121(17) .0246(17) .0003(19)
C8 .0502(18) .066(2) .0380(15) .0015(17) .0090(13) .0049(16)
C9 .0386(15) .0458(18) .0453(15) -.0041(14) .0063(12) -.0042(15)
C10 .0389(15) .0445(17) .0379(14) .0010(14) .0023(12) -.0019(13)
C11 .0560(18) .056(2) .0442(15) -.0064(16) .0042(13) -.0017(15)
C12 .074(2) .073(2) .0451(17) -.007(2) .0080(15) -.0130(18)
C13 .0571(19) .091(3) .0396(15) .000(2) .0112(14) -.0016(19)
C14 .0569(19) .067(2) .0531(18) -.0066(18) .0147(15) .0089(18)
C15 .0509(18) .0521(19) .0456(15) -.0004(16) .0089(14) -.0036(15)

loop_
_atom_type_symbol
_atom_type_description
_atom_type_scat_dispersion_real
_atom_type_scat_dispersion_imag
_atom_type_scat_source
C C 0.0033 0.0016 'International Tables Vol C Tables 4.2.6.8 and 6.1.1.4'
H H 0.0000 0.0000 'International Tables Vol C Tables 4.2.6.8 and 6.1.1.4'
O O 0.0106 0.0060 'International Tables Vol C Tables 4.2.6.8 and 6.1.1.4'

loop_
_geom_angle_atom_site_label_1
_geom_angle_atom_site_label_2
_geom_angle_atom_site_label_3
_geom_angle
_geom_angle_publ_flag
C8 O3 H3 110(2) ?
C6 C1 C7 102.6(3) ?
C6 C1 C2 111.5(2) ?
C7 C1 C2 98.8(2) ?
C8 C2 C1 117.7(2) ?
C8 C2 C3 116.9(2) ?
C1 C2 C3 103.5(2) ?
C9 C3 C4 112.7(2) ?
C9 C3 C2 115.3(2) ?
C4 C3 C2 101.1(2) ?
C5 C4 C7 101.2(2) ?
C5 C4 C3 110.2(2) ?
C7 C4 C3 102.0(2) ?
C4 C5 C6 102.6(2) ?
C1 C6 C5 103.5(2) ?
C4 C7 C1 93.9(2) ?
O2 C8 O3 123.0(3) ?
O2 C8 C2 123.8(3) y
O3 C8 C2 113.0(3) y
O1 C9 C10 119.4(3) ?
O1 C9 C3 120.8(2) ?
C10 C9 C3 119.9(2) ?
C11 C10 C15 118.7(2) ?
C11 C10 C9 123.3(3) ?
C15 C10 C9 117.9(2) ?
C10 C11 C12 120.5(3) ?
C13 C12 C11 119.9(3) ?
C12 C13 C14 120.3(3) ?
C15 C14 C13 119.7(3) ?
C14 C15 C10 120.8(3) ?

loop_
_geom_bond_atom_site_label_1
_geom_bond_atom_site_label_2
_geom_bond_site_symmetry_2
_geom_bond_distance
_geom_bond_publ_flag
O1 C9 . 1.223(3) y
O2 C8 . 1.229(3) y
O3 C8 . 1.317(3) y
O3 H3 . .93(3) y
C1 C6 . 1.521(4) ?
C1 C7 . 1.534(4) ?
C1 C2 . 1.537(4) ?
C2 C8 . 1.502(4) ?
C2 C3 . 1.571(3) ?
C3 C9 . 1.507(4) ?
C3 C4 . 1.561(4) ?
C4 C5 . 1.527(4) ?
C4 C7 . 1.531(4) ?
C5 C6 . 1.549(4) ?
C9 C10 . 1.501(4) ?
C10 C11 . 1.384(4) ?
C10 C15 . 1.390(4) ?
C11 C12 . 1.393(4) ?
C12 C13 . 1.368(4) ?
C13 C14 . 1.386(4) ?
C14 C15 . 1.382(4) ?

loop_
_geom_torsion_atom_site_label_1
_geom_torsion_atom_site_label_2
_geom_torsion_atom_site_label_3
_geom_torsion_atom_site_label_4
_geom_torsion
C6 C1 C2 C8 65.4(3)
C7 C1 C2 C8 172.8(2)
C6 C1 C2 C3 -65.3(3)
C7 C1 C2 C3 42.1(3)
C8 C2 C3 C9 -16.0(4)
C1 C2 C3 C9 115.2(3)
C8 C2 C3 C4 -137.8(3)
C1 C2 C3 C4 -6.6(3)
C9 C3 C4 C5 -48.1(3)
C2 C3 C4 C5 75.5(3)
C9 C3 C4 C7 -155.0(2)
C2 C3 C4 C7 -31.3(3)
C7 C4 C5 C6 38.8(3)
C3 C4 C5 C6 -68.5(3)
C7 C1 C6 C5 -31.7(3)
C2 C1 C6 C5 73.2(3)
C4 C5 C6 C1 -4.3(3)
C5 C4 C7 C1 -56.8(3)
C3 C4 C7 C1 56.9(3)
C6 C1 C7 C4 54.2(3)
C2 C1 C7 C4 -60.3(3)
C1 C2 C8 O2 -1.2(4)
C3 C2 C8 O2 123.1(3)
C1 C2 C8 O3 173.5(3)
C3 C2 C8 O3 -62.3(3)
C4 C3 C9 O1 94.5(3)
C2 C3 C9 O1 -20.9(4)
C4 C3 C9 C10 -85.0(3)
C2 C3 C9 C10 159.6(2)
O1 C9 C10 C11 -169.9(3)
C3 C9 C10 C11 9.7(4)
O1 C9 C10 C15 11.2(4)
C3 C9 C10 C15 -169.3(2)
C15 C10 C11 C12 -0.2(4)
C9 C10 C11 C12 -179.1(3)
C10 C11 C12 C13 0.7(5)
C11 C12 C13 C14 -0.8(5)
C12 C13 C14 C15 0.4(5)
C13 C14 C15 C10 0.1(4)
C11 C10 C15 C14 -0.2(4)
C9 C10 C15 C14 178.8(3)

loop_
_cod_related_entry_id
_cod_related_entry_database
_cod_related_entry_code
1 ChemSpider 2007204
